data_4038988
loop_
_publ_author_name
'Faoro, Eliandro'
'de Oliveira, Gelson Manzoni'
'Lang, Ernesto Schulz'
'Pereira, Cesar Bicca'

_publ_section_title
;
 Synthesis and structural features of new aryltellurenyl iodides
;
_journal_issue 10-11
_journal_name_full 'Journal of Organometallic Chemistry'
_journal_page_first 1480
_journal_page_last 1486
_journal_paper_doi 10.1016/j.jorganchem.2010.03.004
_journal_volume 695
_journal_year 2010
_chemical_formula_moiety '2(C5 H6 N), I6 Te, I2'
_chemical_formula_sum 'C10 H12 I8 N2 Te'
_chemical_formula_weight 1303.02
_chemical_name_common '[TeI6](I2)(pyH)2'
_chemical_name_systematic
;
 'bis(pyridonium) hexaiodo-tellurium(IV) di-iodine'
;
_space_group_IT_number 15
_space_group_name_Hall '-C 2yc'
_space_group_name_H-M_alt 'C 1 2/c 1'
_symmetry_cell_setting monoclinic
_symmetry_space_group_name_Hall '-C 2yc'
_symmetry_space_group_name_H-M 'C 1 2/c 1'
_atom_sites_solution_hydrogens geom
_atom_sites_solution_primary direct
_atom_sites_solution_secondary difmap
_audit_conform_dict_location ftp://ftp.iucr.org/pub/cif_core.dic
_audit_conform_dict_name cif_core.dic
_audit_conform_dict_version 2.3
_audit_creation_date 2009-11-13T00:58:06-00:00
_audit_creation_method 'WinGX routine CIF_UPDATE'
_cell_angle_alpha 90
_cell_angle_beta 107.6620(10)
_cell_angle_gamma 90
_cell_formula_units_Z 4
_cell_length_a 18.1474(5)
_cell_length_b 10.2878(3)
_cell_length_c 14.8906(4)
_cell_measurement_reflns_used 3703
_cell_measurement_temperature 170(2)
_cell_measurement_theta_max 25.55
_cell_measurement_theta_min 2.52
_cell_volume 2648.99(13)
_computing_cell_refinement 'Bruker SAINT'
_computing_data_collection 'Bruker APEX II/BIS/COSMO'
_computing_data_reduction 'Bruker SADABS'
_computing_molecular_graphics 'CRYSTAL IMPACT DIAMOND 3'
_computing_publication_material 'WINGX publication routines (Farrugia, 1999)'
_computing_structure_refinement 'SHELXL-97 (Sheldrick, 1997)'
_computing_structure_solution 'Bruker SHELXS-97 (Sheldrick, 1997)'
_diffrn_ambient_temperature 170(2)
_diffrn_measured_fraction_theta_full 0.993
_diffrn_measured_fraction_theta_max 0.993
_diffrn_measurement_device_type 'CCD area detector'
_diffrn_measurement_method 'phi and omega scans'
_diffrn_radiation_monochromator graphite
_diffrn_radiation_type MoK\a
_diffrn_radiation_wavelength 0.71073
_diffrn_reflns_av_R_equivalents 0.0278
_diffrn_reflns_av_unetI/netI 0.022
_diffrn_reflns_limit_h_max 22
_diffrn_reflns_limit_h_min -22
_diffrn_reflns_limit_k_max 12
_diffrn_reflns_limit_k_min -12
_diffrn_reflns_limit_l_max 18
_diffrn_reflns_limit_l_min -18
_diffrn_reflns_number 13505
_diffrn_reflns_theta_full 26.67
_diffrn_reflns_theta_max 26.67
_diffrn_reflns_theta_min 3.11
_diffrn_standards_number 0
_exptl_absorpt_coefficient_mu 10.443
_exptl_absorpt_correction_T_max 0.9743
_exptl_absorpt_correction_T_min 0.7587
_exptl_absorpt_correction_type gaussian
_exptl_absorpt_process_details SADABS
_exptl_crystal_colour red
_exptl_crystal_density_diffrn 3.267
_exptl_crystal_density_meas 3.267
_exptl_crystal_density_method 'not measured'
_exptl_crystal_description block
_exptl_crystal_F_000 2248
_exptl_crystal_size_max 0.211
_exptl_crystal_size_mid 0.162
_exptl_crystal_size_min 0.098
_refine_diff_density_max 0.469
_refine_diff_density_min -0.555
_refine_diff_density_rms 0.102
_refine_ls_extinction_method none
_refine_ls_goodness_of_fit_ref 1.02
_refine_ls_hydrogen_treatment constr
_refine_ls_matrix_type full
_refine_ls_number_parameters 96
_refine_ls_number_reflns 2767
_refine_ls_number_restraints 0
_refine_ls_restrained_S_all 1.02
_refine_ls_R_factor_all 0.0332
_refine_ls_R_factor_gt 0.0224
_refine_ls_shift/su_max 0.003
_refine_ls_shift/su_mean 0
_refine_ls_structure_factor_coef Fsqd
_refine_ls_weighting_details 'calc w=1/[\s^2^(Fo^2^)+(0.0163P)^2^+2.1565P] where P=(Fo^2^+2Fc^2^)/3'
_refine_ls_weighting_scheme calc
_refine_ls_wR_factor_gt 0.041
_refine_ls_wR_factor_ref 0.0446
_reflns_number_gt 2209
_reflns_number_total 2787
_reflns_threshold_expression >2sigma(I)
_cod_data_source_file JOC-2010-695-1480.cif
_cod_data_source_block comp-7
_cod_depositor_comments
;
The following automatic conversions were performed:

data item '_symmetry_cell_setting' value 'Monoclinic' was changed to
'monoclinic' in accordance with the built-in table derived from the
CIF Core dictionary named 'cif_core.dic' version 2.4.5 last updated
on 2014-11-21.

Automatic conversion script
Id: cif_fix_values 8738 2021-04-28 16:35:53Z antanas 
;
_cod_original_sg_symbol_H-M C2/c
_cod_database_code 4038988

loop_
_symmetry_equiv_pos_as_xyz
'x, y, z'
'-x, y, -z+1/2'
'x+1/2, y+1/2, z'
'-x+1/2, y+1/2, -z+1/2'
'-x, -y, -z'
'x, -y, z-1/2'
'-x+1/2, -y+1/2, -z'
'x+1/2, -y+1/2, z-1/2'

loop_
_atom_site_label
_atom_site_type_symbol
_atom_site_fract_x
_atom_site_fract_y
_atom_site_fract_z
_atom_site_U_iso_or_equiv
_atom_site_adp_type
_atom_site_occupancy
_atom_site_symmetry_multiplicity
_atom_site_calc_flag
_atom_site_refinement_flags
_atom_site_disorder_assembly
_atom_site_disorder_group
N11 N 0.4086(4) 0.6990(6) 0.8926(4) 0.120(2) Uani 1 1 d . . .
H11 H 0.4353 0.6289 0.9085 0.144 Uiso 1 1 calc R . .
C15 C 0.2923(4) 0.8042(9) 0.8509(5) 0.103(2) Uani 1 1 d . . .
H15 H 0.239 0.8041 0.8396 0.124 Uiso 1 1 calc R . .
C13 C 0.4035(5) 0.9159(7) 0.8562(4) 0.0937(19) Uani 1 1 d . . .
H13 H 0.4274 0.9933 0.8486 0.112 Uiso 1 1 calc R . .
C12 C 0.4441(4) 0.8127(8) 0.8825(5) 0.102(2) Uani 1 1 d . . .
H12 H 0.4975 0.8154 0.8946 0.123 Uiso 1 1 calc R . .
C16 C 0.3316(4) 0.6973(7) 0.8774(5) 0.101(2) Uani 1 1 d . . .
H16 H 0.3068 0.6211 0.8856 0.122 Uiso 1 1 calc R . .
C14 C 0.3276(6) 0.9123(8) 0.8400(4) 0.113(2) Uani 1 1 d . . .
H14 H 0.2987 0.9874 0.8205 0.136 Uiso 1 1 calc R . .
Te1 Te 0.5 0.67705(3) 1.25 0.03623(9) Uani 1 2 d S . .
I1 I 0.596939(18) 0.68390(3) 1.12470(2) 0.06272(10) Uani 1 1 d . . .
I3 I 0.402140(18) 0.48443(3) 1.13724(2) 0.06789(11) Uani 1 1 d . . .
I4 I 0.294696(16) 1.14597(3) 1.04479(2) 0.05372(9) Uani 1 1 d . . .
I2 I 0.399645(19) 0.88873(3) 1.12993(2) 0.06743(11) Uani 1 1 d . . .

loop_
_atom_site_aniso_label
_atom_site_aniso_U_11
_atom_site_aniso_U_22
_atom_site_aniso_U_33
_atom_site_aniso_U_23
_atom_site_aniso_U_13
_atom_site_aniso_U_12
N11 0.127(6) 0.099(5) 0.134(6) -0.002(4) 0.038(4) 0.039(4)
C15 0.054(4) 0.134(7) 0.109(6) -0.001(5) 0.008(3) 0.012(5)
C13 0.118(6) 0.077(5) 0.089(4) 0.024(4) 0.036(4) -0.014(4)
C12 0.081(5) 0.115(6) 0.119(6) -0.001(5) 0.042(4) -0.018(5)
C16 0.081(5) 0.091(5) 0.131(6) -0.019(4) 0.031(4) -0.024(4)
C14 0.140(7) 0.101(6) 0.086(5) 0.025(4) 0.018(5) 0.047(6)
Te1 0.03493(19) 0.03479(19) 0.03881(19) 0 0.01094(15) 0
I1 0.0651(2) 0.0718(2) 0.0644(2) 0.00187(16) 0.03928(17) 0.00346(16)
I3 0.05730(19) 0.0631(2) 0.0786(2) -0.03055(17) 0.01353(16) -0.01595(16)
I4 0.04549(16) 0.05070(17) 0.06389(19) 0.00715(14) 0.01498(13) -0.00185(13)
I2 0.0723(2) 0.0603(2) 0.0644(2) 0.01599(15) 0.01294(16) 0.02631(17)

loop_
_atom_type_symbol
_atom_type_description
_atom_type_scat_dispersion_real
_atom_type_scat_dispersion_imag
_atom_type_scat_source
C C 0.0033 0.0016 'International Tables Vol C Tables 4.2.6.8 and 6.1.1.4'
H H 0 0 'International Tables Vol C Tables 4.2.6.8 and 6.1.1.4'
N N 0.0061 0.0033 'International Tables Vol C Tables 4.2.6.8 and 6.1.1.4'
Te Te -0.5308 1.6751 'International Tables Vol C Tables 4.2.6.8 and 6.1.1.4'
I I -0.4742 1.8119 'International Tables Vol C Tables 4.2.6.8 and 6.1.1.4'

loop_
_geom_angle_atom_site_label_1
_geom_angle_atom_site_label_2
_geom_angle_atom_site_label_3
_geom_angle
_geom_angle_site_symmetry_1
_geom_angle_site_symmetry_3
C16 N11 C12 119.5(6) . .
C16 N11 H11 120.2 . .
C12 N11 H11 120.2 . .
C16 C15 C14 120.5(7) . .
C16 C15 H15 119.8 . .
C14 C15 H15 119.8 . .
C12 C13 C14 120.1(7) . .
C12 C13 H13 120 . .
C14 C13 H13 120 . .
C13 C12 N11 119.7(7) . .
C13 C12 H12 120.1 . .
N11 C12 H12 120.1 . .
C15 C16 N11 118.9(6) . .
C15 C16 H16 120.5 . .
N11 C16 H16 120.5 . .
C15 C14 C13 121.3(7) . .
C15 C14 H14 119.4 . .
C13 C14 H14 119.4 . .
I3 Te1 I3 91.676(17) . 2_657
I3 Te1 I1 90.270(11) . 2_657
I3 Te1 I1 91.652(11) 2_657 2_657
I3 Te1 I1 91.652(11) . .
I3 Te1 I1 90.270(11) 2_657 .
I1 Te1 I1 177.242(18) 2_657 .
I3 Te1 I2 178.197(12) . 2_657
I3 Te1 I2 89.805(10) 2_657 2_657
I1 Te1 I2 88.659(10) 2_657 2_657
I1 Te1 I2 89.369(11) . 2_657
I3 Te1 I2 89.805(10) . .
I3 Te1 I2 178.197(12) 2_657 .
I1 Te1 I2 89.369(10) 2_657 .
I1 Te1 I2 88.659(10) . .
I2 Te1 I2 88.734(16) 2_657 .
I4 I4 I2 148.222(13) 7_577 3_545
Te1 I2 I4 144.063(8) . 3_455

loop_
_geom_bond_atom_site_label_1
_geom_bond_atom_site_label_2
_geom_bond_distance
_geom_bond_site_symmetry_2
N11 C16 1.348(8) .
N11 C12 1.365(8) .
N11 H11 0.86 .
C15 C16 1.305(9) .
C15 C14 1.317(9) .
C15 H15 0.93 .
C13 C12 1.285(9) .
C13 C14 1.325(9) .
C13 H13 0.93 .
C12 H12 0.93 .
C16 H16 0.93 .
C14 H14 0.93 .
Te1 I3 2.8445(4) .
Te1 I3 2.8445(4) 2_657
Te1 I1 2.9279(3) 2_657
Te1 I1 2.9279(3) .
Te1 I2 3.0463(4) 2_657
Te1 I2 3.0463(4) .
I4 I4 2.7712(6) 7_577
I4 I2 13.2050(5) 3_545
I2 I4 13.2050(5) 3_455
